data_4127774
loop_
_publ_author_name
'Barton, Lisa M.'
'Edwards, Jacob T.'
'Johnson, Eric C.'
'Bukowski, Eric J.'
'Sausa, Rosario C.'
'Byrd, Edward F. C.'
'Orlicki, Joshua A.'
'Sabatini, Jesse J.'
'Baran, Phil S.'

_publ_section_title
;
 Impact of Stereo- and Regiochemistry on Energetic Materials.
;
_journal_issue 32
_journal_name_full 'Journal of the American Chemical Society'
_journal_page_first 12531
_journal_page_last 12535
_journal_paper_doi 10.1021/jacs.9b06961
_journal_volume 141
_journal_year 2019
_chemical_formula_moiety 'C8 H12 N4 O12'
_chemical_formula_sum 'C8 H12 N4 O12'
_chemical_formula_weight 356.22
_space_group_crystal_system orthorhombic
_space_group_IT_number 60
_space_group_name_Hall '-P 2n 2ab'
_space_group_name_H-M_alt 'P b c n'
_symmetry_space_group_name_Hall '-P 2n 2ab'
_symmetry_space_group_name_H-M 'P b c n'
_atom_sites_solution_hydrogens geom
_atom_sites_solution_primary dual
_audit_creation_date 2019-01-31
_audit_creation_method
;
Olex2 1.2
(compiled 2016.09.09 svn.r3337 for OlexSys, GUI svn.r5227)
;
_cell_angle_alpha 90
_cell_angle_beta 90
_cell_angle_gamma 90
_cell_formula_units_Z 4
_cell_length_a 7.9408(3)
_cell_length_b 16.1350(7)
_cell_length_c 11.2323(4)
_cell_measurement_reflns_used 2773
_cell_measurement_temperature 298.00(10)
_cell_measurement_theta_max 26.3050
_cell_measurement_theta_min 2.5260
_cell_volume 1439.14(10)
_computing_cell_refinement 'CrysAlisPro 1.171.39.46 (Rigaku OD, 2018)'
_computing_data_collection 'CrysAlisPro 1.171.39.46 (Rigaku OD, 2018)'
_computing_data_reduction 'CrysAlisPro 1.171.39.46 (Rigaku OD, 2018)'
_computing_molecular_graphics 'Olex2 (Dolomanov et al., 2009)'
_computing_publication_material 'Olex2 (Dolomanov et al., 2009)'
_computing_structure_refinement 'ShelXL (Sheldrick, 2015)'
_computing_structure_solution 'ShelXT (Sheldrick, 2015)'
_diffrn_ambient_environment air
_diffrn_ambient_temperature 298.00(10)
_diffrn_detector 'CCD plate'
_diffrn_detector_area_resol_mean 8.0945
_diffrn_detector_type EosS2
_diffrn_measured_fraction_theta_full 1.000
_diffrn_measured_fraction_theta_max 0.999
_diffrn_measurement_details
;
List of Runs (angles in degrees, time in seconds):

  # Type    Start    End  Width  t~exp~   \w     \q     \k     \f   Frames
--------------------------------------------------------------------------
  1  \w    -10.00  99.00   1.00    9.23    --   25.07  57.00  30.00  109
  2  \w   -117.00 -35.00   1.00    9.23    --  -26.94-178.00   0.00   82
  3  \w    -62.00  47.00   1.00    9.23    --  -26.94  57.00  60.00  109
  4  \w    -10.00  15.00   1.00    9.23    --   25.07  57.00 150.00   25
;
_diffrn_measurement_device 'four-circle diffractometer'
_diffrn_measurement_device_type 'SuperNova, Dualflex, EosS2'
_diffrn_measurement_method '\w scans'
_diffrn_orient_matrix_type 'CrysAlisPro convention (1999,Acta A55,543-557)'
_diffrn_orient_matrix_UB_11 0.0528244000
_diffrn_orient_matrix_UB_12 0.0334334000
_diffrn_orient_matrix_UB_13 0.0169424000
_diffrn_orient_matrix_UB_21 0.0714877000
_diffrn_orient_matrix_UB_22 -0.0260682000
_diffrn_orient_matrix_UB_23 -0.0046132000
_diffrn_orient_matrix_UB_31 0.0093438000
_diffrn_orient_matrix_UB_32 0.0113721000
_diffrn_orient_matrix_UB_33 -0.0607177000
_diffrn_radiation_monochromator graphite
_diffrn_radiation_probe x-ray
_diffrn_radiation_type MoK\a
_diffrn_radiation_wavelength 0.71073
_diffrn_reflns_av_R_equivalents 0.0201
_diffrn_reflns_av_unetI/netI 0.0152
_diffrn_reflns_Laue_measured_fraction_full 1.000
_diffrn_reflns_Laue_measured_fraction_max 0.999
_diffrn_reflns_limit_h_max 9
_diffrn_reflns_limit_h_min -9
_diffrn_reflns_limit_k_max 19
_diffrn_reflns_limit_k_min -20
_diffrn_reflns_limit_l_max 12
_diffrn_reflns_limit_l_min -14
_diffrn_reflns_number 6369
_diffrn_reflns_point_group_measured_fraction_full 1.000
_diffrn_reflns_point_group_measured_fraction_max 0.999
_diffrn_reflns_theta_full 26.000
_diffrn_reflns_theta_max 26.369
_diffrn_reflns_theta_min 2.525
_diffrn_source 'fine-focus sealed X-ray tube'
_diffrn_source_type 'Enhance (Mo) X-ray Source'
_exptl_absorpt_coefficient_mu 0.158
_exptl_absorpt_correction_T_max 1.00000
_exptl_absorpt_correction_T_min 0.87163
_exptl_absorpt_correction_type multi-scan
_exptl_absorpt_process_details
;
CrysAlisPro 1.171.39.46 (Rigaku Oxford Diffraction, 2018)
Empirical absorption correction using spherical harmonics,
 implemented in SCALE3 ABSPACK scaling algorithm.
;
_exptl_crystal_colour colourless
_exptl_crystal_colour_primary colourless
_exptl_crystal_density_diffrn 1.644
_exptl_crystal_description block
_exptl_crystal_F_000 736
_exptl_crystal_size_max 0.35
_exptl_crystal_size_mid 0.3
_exptl_crystal_size_min 0.2
_refine_diff_density_max 0.289
_refine_diff_density_min -0.272
_refine_diff_density_rms 0.072
_refine_ls_extinction_method none
_refine_ls_goodness_of_fit_ref 1.122
_refine_ls_hydrogen_treatment constr
_refine_ls_matrix_type full
_refine_ls_number_parameters 109
_refine_ls_number_reflns 1476
_refine_ls_number_restraints 0
_refine_ls_restrained_S_all 1.122
_refine_ls_R_factor_all 0.0475
_refine_ls_R_factor_gt 0.0412
_refine_ls_shift/su_max 0.001
_refine_ls_shift/su_mean 0.000
_refine_ls_structure_factor_coef Fsqd
_refine_ls_weighting_details 'w=1/[\s^2^(Fo^2^)+(0.0510P)^2^+0.3020P] where P=(Fo^2^+2Fc^2^)/3'
_refine_ls_weighting_scheme calc
_refine_ls_wR_factor_gt 0.1016
_refine_ls_wR_factor_ref 0.1067
_reflns_Friedel_coverage 0.000
_reflns_number_gt 1318
_reflns_number_total 1476
_reflns_threshold_expression 'I > 2\s(I)'
_cod_data_source_file ja9b06961_si_006.cif
_cod_data_source_block cis-trans-cis-TNCB
_cod_database_code 4127774
_shelx_space_group_comment
;
The symmetry employed for this shelxl refinement is uniquely defined
by the following loop, which should always be used as a source of
symmetry information in preference to the above space-group names.
They are only intended as comments.
;
_reflns_odcompleteness_completeness 99.83
_reflns_odcompleteness_iscentric 1
_reflns_odcompleteness_theta 26.32
_olex2_refinement_description
;
1. Fixed Uiso
 At 1.2 times of:
  All C(H) groups, All C(H,H) groups
2.a Ternary CH refined with riding coordinates:
 C1(H1), C2(H2)
2.b Secondary CH2 refined with riding coordinates:
 C3(H3A,H3B), C4(H4A,H4B)
;
_shelx_shelxl_version_number 2016/4
_olex2_submission_special_instructions 'No special instructions were received'
_oxdiff_exptl_absorpt_empirical_details
;
Empirical correction (ABSPACK) includes:
- Absorption correction using spherical harmonics
- Frame scaling
;
_oxdiff_exptl_absorpt_empirical_full_max 1.322
_oxdiff_exptl_absorpt_empirical_full_min 0.699

loop_
_space_group_symop_operation_xyz
'x, y, z'
'-x+1/2, -y+1/2, z+1/2'
'-x, y, -z+1/2'
'x+1/2, -y+1/2, -z'
'-x, -y, -z'
'x-1/2, y-1/2, -z-1/2'
'x, -y, z-1/2'
'-x-1/2, y-1/2, z'

loop_
_atom_site_label
_atom_site_type_symbol
_atom_site_fract_x
_atom_site_fract_y
_atom_site_fract_z
_atom_site_U_iso_or_equiv
_atom_site_adp_type
_atom_site_occupancy
_atom_site_site_symmetry_order
_atom_site_calc_flag
_atom_site_refinement_flags_posn
C1 C 0.53217(17) 0.50014(9) 0.31569(12) 0.0325(3) Uani 1 1 d .
H1 H 0.452771 0.472549 0.369465 0.039 Uiso 1 1 calc R
C2 C 0.51162(16) 0.59580(8) 0.31840(11) 0.0286(3) Uani 1 1 d .
H2 H 0.404417 0.609908 0.356578 0.034 Uiso 1 1 calc R
C3 C 0.64701(18) 0.65290(9) 0.36359(13) 0.0363(4) Uani 1 1 d .
H3A H 0.756796 0.634758 0.336110 0.044 Uiso 1 1 calc R
H3B H 0.627797 0.709001 0.335697 0.044 Uiso 1 1 calc R
C4 C 0.7058(2) 0.46290(10) 0.32349(13) 0.0415(4) Uani 1 1 d .
H4A H 0.705313 0.406446 0.293814 0.050 Uiso 1 1 calc R
H4B H 0.785296 0.495091 0.276981 0.050 Uiso 1 1 calc R
N1 N 0.89485(17) 0.41961(9) 0.47574(14) 0.0463(4) Uani 1 1 d .
N2 N 0.72215(19) 0.71318(8) 0.54967(13) 0.0474(4) Uani 1 1 d .
O1 O 0.75122(13) 0.46451(7) 0.44876(9) 0.0411(3) Uani 1 1 d .
O2 O 0.96978(17) 0.38727(9) 0.39542(13) 0.0687(4) Uani 1 1 d .
O3 O 0.92699(16) 0.41934(9) 0.58063(12) 0.0630(4) Uani 1 1 d .
O4 O 0.63805(14) 0.64947(6) 0.49245(9) 0.0412(3) Uani 1 1 d .
O5 O 0.7028(2) 0.71294(9) 0.65505(11) 0.0725(5) Uani 1 1 d .
O6 O 0.8027(2) 0.76043(9) 0.49012(13) 0.0694(5) Uani 1 1 d .

loop_
_atom_site_aniso_label
_atom_site_aniso_U_11
_atom_site_aniso_U_22
_atom_site_aniso_U_33
_atom_site_aniso_U_23
_atom_site_aniso_U_13
_atom_site_aniso_U_12
C1 0.0373(7) 0.0298(7) 0.0303(8) 0.0017(6) 0.0007(6) -0.0011(6)
C2 0.0281(6) 0.0283(7) 0.0294(7) -0.0002(5) 0.0005(5) 0.0007(5)
C3 0.0409(8) 0.0363(8) 0.0317(8) 0.0016(6) -0.0028(6) -0.0064(6)
C4 0.0504(9) 0.0390(8) 0.0350(8) -0.0009(6) -0.0022(7) 0.0120(7)
N1 0.0363(7) 0.0439(8) 0.0587(9) 0.0108(7) -0.0046(7) 0.0027(6)
N2 0.0595(9) 0.0327(7) 0.0499(9) -0.0053(6) -0.0204(7) 0.0020(7)
O1 0.0415(6) 0.0434(6) 0.0385(6) 0.0020(5) -0.0039(5) 0.0111(5)
O2 0.0555(8) 0.0773(10) 0.0734(10) 0.0031(7) 0.0051(7) 0.0304(7)
O3 0.0523(7) 0.0804(10) 0.0563(8) 0.0155(7) -0.0177(6) 0.0021(7)
O4 0.0563(7) 0.0344(6) 0.0328(6) -0.0002(4) -0.0092(5) -0.0098(5)
O5 0.1130(13) 0.0640(9) 0.0404(8) -0.0141(6) -0.0209(7) 0.0035(8)
O6 0.0852(10) 0.0483(8) 0.0748(10) 0.0031(7) -0.0214(8) -0.0295(8)

loop_
_atom_type_symbol
_atom_type_description
_atom_type_scat_dispersion_real
_atom_type_scat_dispersion_imag
_atom_type_scat_source
C C 0.0033 0.0016 'International Tables Vol C Tables 4.2.6.8 and 6.1.1.4'
H H 0.0000 0.0000 'International Tables Vol C Tables 4.2.6.8 and 6.1.1.4'
N N 0.0061 0.0033 'International Tables Vol C Tables 4.2.6.8 and 6.1.1.4'
O O 0.0106 0.0060 'International Tables Vol C Tables 4.2.6.8 and 6.1.1.4'

loop_
_geom_angle_atom_site_label_1
_geom_angle_atom_site_label_2
_geom_angle_atom_site_label_3
_geom_angle
_geom_angle_site_symmetry_1
_geom_angle_site_symmetry_3
C1 C1 H1 111.8 3_655 .
C2 C1 C1 89.09(7) . 3_655
C2 C1 H1 111.8 . .
C4 C1 C1 110.75(13) . 3_655
C4 C1 H1 111.8 . .
C4 C1 C2 119.44(12) . .
C1 C2 H2 109.3 . .
C2 C2 C1 89.61(7) 3_655 .
C2 C2 H2 109.3 3_655 .
C3 C2 C1 122.72(11) . .
C3 C2 C2 114.85(11) . 3_655
C3 C2 H2 109.3 . .
C2 C3 H3A 110.5 . .
C2 C3 H3B 110.5 . .
H3A C3 H3B 108.7 . .
O4 C3 C2 106.16(11) . .
O4 C3 H3A 110.5 . .
O4 C3 H3B 110.5 . .
C1 C4 H4A 110.5 . .
C1 C4 H4B 110.5 . .
H4A C4 H4B 108.7 . .
O1 C4 C1 106.04(11) . .
O1 C4 H4A 110.5 . .
O1 C4 H4B 110.5 . .
O2 N1 O1 118.12(14) . .
O2 N1 O3 128.92(15) . .
O3 N1 O1 112.96(14) . .
O5 N2 O4 113.32(15) . .
O5 N2 O6 128.60(15) . .
O6 N2 O4 118.08(14) . .
N1 O1 C4 114.01(11) . .
N2 O4 C3 114.29(11) . .

loop_
_geom_bond_atom_site_label_1
_geom_bond_atom_site_label_2
_geom_bond_distance
_geom_bond_site_symmetry_2
C1 C1 1.562(3) 3_655
C1 H1 0.9800 .
C1 C2 1.5524(19) .
C1 C4 1.507(2) .
C2 C2 1.548(3) 3_655
C2 H2 0.9800 .
C2 C3 1.5041(19) .
C3 H3A 0.9700 .
C3 H3B 0.9700 .
C3 O4 1.4503(17) .
C4 H4A 0.9700 .
C4 H4B 0.9700 .
C4 O1 1.4528(18) .
N1 O1 1.3847(17) .
N1 O2 1.2001(19) .
N1 O3 1.2055(18) .
N2 O4 1.3841(16) .
N2 O5 1.1936(19) .
N2 O6 1.1990(19) .

loop_
_geom_torsion_atom_site_label_1
_geom_torsion_atom_site_label_2
_geom_torsion_atom_site_label_3
_geom_torsion_atom_site_label_4
_geom_torsion
_geom_torsion_site_symmetry_1
_geom_torsion_site_symmetry_4
C1 C1 C2 C2 -12.18(13) 3_655 3_655
C1 C1 C2 C3 -131.86(14) 3_655 .
C1 C1 C4 O1 -178.87(9) 3_655 .
C1 C2 C3 O4 -78.32(15) . .
C1 C4 O1 N1 169.33(12) . .
C2 C1 C4 O1 79.93(15) . .
C2 C2 C3 O4 174.92(11) 3_655 .
C2 C3 O4 N2 -164.11(12) . .
C4 C1 C2 C2 101.27(14) . 3_655
C4 C1 C2 C3 -18.41(19) . .
O2 N1 O1 C4 2.8(2) . .
O3 N1 O1 C4 -177.57(13) . .
O5 N2 O4 C3 174.64(14) . .
O6 N2 O4 C3 -5.3(2) . .
